data_2205910
loop_
_publ_author_name
'Olmstead, Marilyn M.'
'Lee, Moses A.'
'Stork, Jay R.'

_publ_section_title
<i>catena</i>-Poly[[diaqua(1,4,7,10,13,16-hexaoxacyclooctadecane)barium(II)]-\m-cyano-[dicyanoplatinum(II)]-\m-cyano]
_journal_issue 6
_journal_name_full 'Acta Crystallographica Section E'
_journal_page_first m1048
_journal_page_last m1050
_journal_paper_doi 10.1107/S1600536805013887
_journal_volume 61
_journal_year 2005
_chemical_formula_iupac '[Ba Pt (C N)4 (C12 H24 O6) (H2 O)2]'
_chemical_formula_moiety 'C16 H28 Ba N4 O8 Pt'
_chemical_formula_sum 'C16 H28 Ba N4 O8 Pt'
_chemical_formula_weight 736.85
_chemical_name_systematic
;
catena-Poly[[diaqua(1,4,7,10,13,16-hexaoxacyclooctadecane)barium(II)]-
\m-cyano-[dicyanoplatinum(II)]-\m-cyano]
;
_space_group_IT_number 61
_symmetry_cell_setting orthorhombic
_symmetry_space_group_name_Hall '-P 2ac 2ab'
_symmetry_space_group_name_H-M 'P b c a'
_atom_sites_solution_hydrogens geom
_atom_sites_solution_primary direct
_atom_sites_solution_secondary difmap
_cell_angle_alpha 90.00
_cell_angle_beta 90.00
_cell_angle_gamma 90.00
_cell_formula_units_Z 8
_cell_length_a 10.8458(6)
_cell_length_b 17.0539(9)
_cell_length_c 25.9179(13)
_cell_measurement_reflns_used 7898
_cell_measurement_temperature 100(2)
_cell_measurement_theta_max 31.5
_cell_measurement_theta_min 2.4
_cell_volume 4793.9(4)
_computing_cell_refinement APEX2
_computing_data_collection 'APEX2 (Bruker, 2005)'
_computing_data_reduction 'SAINT (Bruker, 2005)'
_computing_molecular_graphics 'XP in SHELXTL (Sheldrick, 1994)'
_computing_publication_material SHELXL97
_computing_structure_refinement 'SHELXL97 (Sheldrick, 1997)'
_computing_structure_solution 'SHELXS97 (Sheldrick, 1997)'
_diffrn_ambient_temperature 100(2)
_diffrn_detector_area_resol_mean 8.3
_diffrn_measured_fraction_theta_full 1.000
_diffrn_measured_fraction_theta_max 1.000
_diffrn_measurement_device_type 'Bruker SMART APEX'
_diffrn_measurement_method \w
_diffrn_radiation_monochromator graphite
_diffrn_radiation_source 'fine-focus sealed tube'
_diffrn_radiation_type MoK\a
_diffrn_radiation_wavelength 0.71073
_diffrn_reflns_av_R_equivalents 0.0463
_diffrn_reflns_av_sigmaI/netI 0.0264
_diffrn_reflns_limit_h_max 15
_diffrn_reflns_limit_h_min -15
_diffrn_reflns_limit_k_max 23
_diffrn_reflns_limit_k_min -24
_diffrn_reflns_limit_l_max 37
_diffrn_reflns_limit_l_min -37
_diffrn_reflns_number 62537
_diffrn_reflns_theta_full 30.51
_diffrn_reflns_theta_max 30.51
_diffrn_reflns_theta_min 2.36
_diffrn_standards_number 0
_exptl_absorpt_coefficient_mu 7.508
_exptl_absorpt_correction_T_max 0.97
_exptl_absorpt_correction_T_min 0.21
_exptl_absorpt_correction_type multi-scan
_exptl_absorpt_process_details '(SADABS; Sheldrick, 2004)'
_exptl_crystal_colour colorless
_exptl_crystal_density_diffrn 2.042
_exptl_crystal_density_method 'not measured'
_exptl_crystal_description plate
_exptl_crystal_F_000 2800
_exptl_crystal_size_max 0.34
_exptl_crystal_size_mid 0.20
_exptl_crystal_size_min 0.004
_refine_diff_density_max 1.048
_refine_diff_density_min -0.574
_refine_ls_extinction_method none
_refine_ls_goodness_of_fit_ref 1.061
_refine_ls_hydrogen_treatment constr
_refine_ls_matrix_type full
_refine_ls_number_parameters 287
_refine_ls_number_reflns 7316
_refine_ls_number_restraints 4
_refine_ls_restrained_S_all 1.061
_refine_ls_R_factor_all 0.0291
_refine_ls_R_factor_gt 0.0180
_refine_ls_shift/su_max 0.004
_refine_ls_shift/su_mean 0.000
_refine_ls_structure_factor_coef Fsqd
_refine_ls_weighting_details 'w = 1/[\s^2^(Fo^2^)+(0.0044P)^2^+6.6164P] where P = (Fo^2^+2Fc^2^)/3'
_refine_ls_weighting_scheme calc
_refine_ls_wR_factor_gt 0.0356
_refine_ls_wR_factor_ref 0.0394
_reflns_number_gt 6160
_reflns_number_total 7316
_reflns_threshold_expression I>2\s(I)
_cod_data_source_file cv6494.cif
_cod_data_source_block I
_cod_database_code 2205910
_cod_database_fobs_code 2205910

loop_
_symmetry_equiv_pos_as_xyz
'x, y, z'
'-x+1/2, -y, z+1/2'
'-x, y+1/2, -z+1/2'
'x+1/2, -y+1/2, -z'
'-x, -y, -z'
'x-1/2, y, -z-1/2'
'x, -y-1/2, z-1/2'
'-x-1/2, y-1/2, z'

loop_
_atom_site_label
_atom_site_fract_x
_atom_site_fract_y
_atom_site_fract_z
_atom_site_U_iso_or_equiv
_atom_site_adp_type
_atom_site_calc_flag
_atom_site_refinement_flags
_atom_site_occupancy
_atom_site_type_symbol
Pt1 0.565933(8) 0.731614(5) 0.371573(3) 0.01078(2) Uani d . 1 Pt
N1 0.6949(2) 0.60849(15) 0.29912(9) 0.0253(5) Uani d . 1 N
N2 0.7708(2) 0.85983(14) 0.35636(9) 0.0218(5) Uani d . 1 N
N3 0.4065(2) 0.84787(13) 0.43795(8) 0.0192(4) Uani d . 1 N
N4 0.3688(2) 0.60067(13) 0.39190(8) 0.0183(4) Uani d . 1 N
C1 0.6528(2) 0.65511(15) 0.32607(9) 0.0170(5) Uani d . 1 C
C2 0.6957(2) 0.81299(15) 0.36099(9) 0.0159(5) Uani d . 1 C
C3 0.4681(2) 0.80576(14) 0.41476(9) 0.0139(4) Uani d . 1 C
C4 0.4397(2) 0.65003(14) 0.38435(9) 0.0127(4) Uani d . 1 C
Ba1 0.268513(12) 0.444445(8) 0.382002(5) 0.01085(3) Uani d . 1 Ba
O1 0.05194(16) 0.54159(11) 0.38677(7) 0.0181(4) Uani d . 1 O
O2 0.07311(17) 0.42110(11) 0.31257(7) 0.0204(4) Uani d . 1 O
O3 0.27635(17) 0.32173(11) 0.30592(7) 0.0181(4) Uani d . 1 O
O4 0.39354(17) 0.29847(11) 0.39964(6) 0.0166(3) Uani d . 1 O
O5 0.38971(16) 0.41543(10) 0.47790(6) 0.0146(3) Uani d . 1 O
O6 0.19642(16) 0.52166(10) 0.47512(6) 0.0150(3) Uani d . 1 O
O7 0.52026(18) 0.45895(12) 0.35655(8) 0.0204(4) Uani d D 1 O
H7C 0.539 0.5017 0.3445 0.050(12) Uiso d D 1 H
H7D 0.584 0.4322 0.3544 0.035(10) Uiso d D 1 H
O8 0.2931(2) 0.53932(12) 0.29230(7) 0.0223(4) Uani d D 1 O
H8C 0.326 0.5794 0.3024 0.069(15) Uiso d D 1 H
H8D 0.261 0.552 0.2648 0.042(11) Uiso d D 1 H
C5 0.1252(2) 0.59119(15) 0.46720(10) 0.0184(5) Uani d . 1 C
H5A 0.1741 0.6308 0.4482 0.022 Uiso calc R 1 H
H5B 0.1000 0.6139 0.5007 0.022 Uiso calc R 1 H
C6 0.0139(2) 0.56786(16) 0.43646(10) 0.0200(5) Uani d . 1 C
H6A -0.0310 0.5254 0.4545 0.024 Uiso calc R 1 H
H6B -0.0424 0.6132 0.4329 0.024 Uiso calc R 1 H
C7 -0.0520(2) 0.51245(18) 0.35801(11) 0.0240(6) Uani d . 1 C
H7A -0.1144 0.5544 0.3540 0.029 Uiso calc R 1 H
H7B -0.0906 0.4682 0.3768 0.029 Uiso calc R 1 H
C8 -0.0091(3) 0.48549(18) 0.30596(11) 0.0264(6) Uani d . 1 C
H8A -0.0807 0.4692 0.2848 0.032 Uiso calc R 1 H
H8B 0.0335 0.5289 0.2879 0.032 Uiso calc R 1 H
C9 0.1093(3) 0.38719(17) 0.26413(10) 0.0235(6) Uani d . 1 C
H9A 0.1677 0.4224 0.2461 0.028 Uiso calc R 1 H
H9B 0.0361 0.3798 0.2418 0.028 Uiso calc R 1 H
C10 0.1692(3) 0.30984(16) 0.27459(10) 0.0216(6) Uani d . 1 C
H10A 0.1106 0.2748 0.2926 0.026 Uiso calc R 1 H
H10B 0.1931 0.2847 0.2416 0.026 Uiso calc R 1 H
C11 0.3338(3) 0.24853(15) 0.31818(10) 0.0211(6) Uani d . 1 C
H11A 0.3630 0.2229 0.2862 0.025 Uiso calc R 1 H
H11B 0.2732 0.2133 0.3349 0.025 Uiso calc R 1 H
C12 0.4404(2) 0.26241(16) 0.35370(10) 0.0184(5) Uani d . 1 C
H12A 0.4811 0.2121 0.3622 0.022 Uiso calc R 1 H
H12B 0.5017 0.2971 0.3370 0.022 Uiso calc R 1 H
C13 0.4828(2) 0.30232(15) 0.43998(9) 0.0180(5) Uani d . 1 C
H13A 0.5524 0.3362 0.4294 0.022 Uiso calc R 1 H
H13B 0.5154 0.2493 0.4473 0.022 Uiso calc R 1 H
C14 0.4224(2) 0.33522(16) 0.48723(9) 0.0190(5) Uani d . 1 C
H14A 0.3475 0.3045 0.4956 0.023 Uiso calc R 1 H
H14B 0.4796 0.3319 0.5169 0.023 Uiso calc R 1 H
C15 0.3435(2) 0.45176(16) 0.52388(9) 0.0187(5) Uani d . 1 C
H15A 0.4102 0.4561 0.5498 0.022 Uiso calc R 1 H
H15B 0.2764 0.4195 0.5388 0.022 Uiso calc R 1 H
C16 0.2955(2) 0.53179(16) 0.51065(9) 0.0186(5) Uani d . 1 C
H16A 0.2661 0.5588 0.5422 0.022 Uiso calc R 1 H
H16B 0.3616 0.5638 0.4949 0.022 Uiso calc R 1 H

loop_
_atom_site_aniso_label
_atom_site_aniso_U_11
_atom_site_aniso_U_22
_atom_site_aniso_U_33
_atom_site_aniso_U_12
_atom_site_aniso_U_13
_atom_site_aniso_U_23
Pt1 0.01023(4) 0.00952(4) 0.01261(4) -0.00037(3) 0.00025(3) 0.00007(3)
N1 0.0294(13) 0.0251(13) 0.0213(11) 0.0066(10) 0.0036(9) -0.0025(9)
N2 0.0175(11) 0.0208(12) 0.0270(11) -0.0018(9) 0.0041(9) -0.0011(9)
N3 0.0203(12) 0.0173(11) 0.0199(10) 0.0041(9) -0.0015(8) -0.0017(8)
N4 0.0196(11) 0.0133(10) 0.0220(11) -0.0008(8) 0.0017(8) -0.0008(8)
C1 0.0175(12) 0.0173(12) 0.0160(11) -0.0005(10) 0.0002(9) 0.0028(9)
C2 0.0122(11) 0.0166(12) 0.0188(11) 0.0008(9) 0.0023(9) -0.0011(9)
C3 0.0131(11) 0.0127(11) 0.0158(11) -0.0021(9) -0.0038(8) 0.0040(9)
C4 0.0133(11) 0.0121(11) 0.0128(10) 0.0017(9) -0.0003(8) 0.0005(8)
Ba1 0.01084(6) 0.01057(6) 0.01113(6) -0.00028(5) -0.00090(4) 0.00004(5)
O1 0.0125(8) 0.0192(9) 0.0226(9) -0.0006(7) -0.0009(7) 0.0015(7)
O2 0.0212(10) 0.0229(10) 0.0170(9) 0.0005(8) -0.0064(7) 0.0009(7)
O3 0.0214(10) 0.0163(9) 0.0167(8) -0.0037(7) -0.0039(7) -0.0012(6)
O4 0.0189(9) 0.0160(9) 0.0147(8) 0.0016(7) -0.0020(7) -0.0027(7)
O5 0.0177(9) 0.0141(9) 0.0121(8) 0.0011(7) -0.0003(6) -0.0004(6)
O6 0.0140(8) 0.0133(8) 0.0178(8) 0.0009(7) -0.0013(6) -0.0026(6)
O7 0.0165(9) 0.0160(10) 0.0287(10) 0.0064(8) 0.0044(8) 0.0030(8)
O8 0.0312(11) 0.0196(10) 0.0161(9) -0.0017(9) -0.0041(8) 0.0042(7)
C5 0.0176(13) 0.0128(12) 0.0247(13) 0.0024(10) 0.0081(10) -0.0022(9)
C6 0.0158(12) 0.0166(13) 0.0275(13) 0.0030(10) 0.0055(10) 0.0041(10)
C7 0.0131(12) 0.0259(15) 0.0329(15) 0.0003(10) -0.0076(10) 0.0005(11)
C8 0.0243(15) 0.0287(16) 0.0261(14) 0.0007(12) -0.0124(11) 0.0052(11)
C9 0.0267(14) 0.0286(15) 0.0153(12) -0.0054(12) -0.0065(10) 0.0000(10)
C10 0.0261(15) 0.0236(14) 0.0152(11) -0.0084(11) -0.0028(10) -0.0027(10)
C11 0.0296(16) 0.0131(13) 0.0207(12) -0.0021(10) 0.0009(11) -0.0038(9)
C12 0.0217(13) 0.0149(12) 0.0187(11) 0.0020(10) 0.0029(10) -0.0028(9)
C13 0.0210(13) 0.0147(12) 0.0184(12) 0.0024(10) -0.0051(10) 0.0008(9)
C14 0.0240(14) 0.0174(13) 0.0158(11) 0.0007(10) -0.0040(9) 0.0032(9)
C15 0.0200(13) 0.0264(14) 0.0099(10) 0.0009(11) -0.0001(9) -0.0024(9)
C16 0.0156(12) 0.0229(13) 0.0172(11) -0.0025(10) 0.0001(9) -0.0061(9)

loop_
_atom_type_symbol
_atom_type_description
_atom_type_scat_dispersion_real
_atom_type_scat_dispersion_imag
_atom_type_scat_source
C C 0.0033 0.0016 'International Tables Vol C Tables 4.2.6.8 and 6.1.1.4'
H H 0.0000 0.0000 'International Tables Vol C Tables 4.2.6.8 and 6.1.1.4'
N N 0.0061 0.0033 'International Tables Vol C Tables 4.2.6.8 and 6.1.1.4'
O O 0.0106 0.0060 'International Tables Vol C Tables 4.2.6.8 and 6.1.1.4'
Ba Ba -0.3244 2.2819 'International Tables Vol C Tables 4.2.6.8 and 6.1.1.4'
Pt Pt -1.7033 8.3905 'International Tables Vol C Tables 4.2.6.8 and 6.1.1.4'

loop_
_geom_angle_atom_site_label_1
_geom_angle_atom_site_label_2
_geom_angle_atom_site_label_3
_geom_angle_site_symmetry_3
_geom_angle
C4 Pt1 C3 . 89.06(10)
C4 Pt1 C1 . 88.05(10)
C3 Pt1 C1 . 176.00(10)
C4 Pt1 C2 . 178.07(10)
C3 Pt1 C2 . 90.67(10)
C1 Pt1 C2 . 92.31(10)
C3 N3 Ba1 8_665 118.23(18)
C4 N4 Ba1 . 154.99(19)
N1 C1 Pt1 . 175.1(2)
N2 C2 Pt1 . 178.1(2)
N3 C3 Pt1 . 176.4(2)
N4 C4 Pt1 . 177.9(2)
O2 Ba1 O7 . 126.38(6)
O2 Ba1 O8 . 68.14(6)
O7 Ba1 O8 . 70.63(6)
O2 Ba1 O5 . 151.73(5)
O7 Ba1 O5 . 76.88(5)
O8 Ba1 O5 . 140.08(6)
O2 Ba1 O6 . 113.57(5)
O7 Ba1 O6 . 114.96(5)
O8 Ba1 O6 . 116.98(6)
O5 Ba1 O6 . 58.04(5)
O2 Ba1 O4 . 109.60(5)
O7 Ba1 O4 . 69.88(5)
O8 Ba1 O4 . 125.38(5)
O5 Ba1 O4 . 59.58(5)
O6 Ba1 O4 . 113.21(5)
O2 Ba1 O3 . 58.67(5)
O7 Ba1 O3 . 82.81(6)
O8 Ba1 O3 . 81.42(6)
O5 Ba1 O3 . 117.20(5)
O6 Ba1 O3 . 157.22(5)
O4 Ba1 O3 . 57.62(5)
O2 Ba1 O1 . 59.54(5)
O7 Ba1 O1 . 138.60(5)
O8 Ba1 O1 . 77.53(6)
O5 Ba1 O1 . 115.99(5)
O6 Ba1 O1 . 58.34(5)
O4 Ba1 O1 . 151.39(5)
O3 Ba1 O1 . 118.20(5)
O2 Ba1 N4 . 118.14(6)
O7 Ba1 N4 . 64.87(6)
O8 Ba1 N4 . 60.85(6)
O5 Ba1 N4 . 84.79(6)
O6 Ba1 N4 . 66.62(5)
O4 Ba1 N4 . 127.41(6)
O3 Ba1 N4 . 136.11(6)
O1 Ba1 N4 . 76.85(6)
O2 Ba1 N3 8_655 75.29(6)
O7 Ba1 N3 8_655 143.15(6)
O8 Ba1 N3 8_655 142.42(6)
O5 Ba1 N3 8_655 76.57(6)
O6 Ba1 N3 8_655 70.15(6)
O4 Ba1 N3 8_655 74.77(6)
O3 Ba1 N3 8_655 87.08(6)
O1 Ba1 N3 8_655 76.77(6)
N4 Ba1 N3 8_655 136.50(6)
C6 O1 C7 . 110.5(2)
C6 O1 Ba1 . 117.15(14)
C7 O1 Ba1 . 114.73(15)
C8 O2 C9 . 112.1(2)
C8 O2 Ba1 . 116.11(15)
C9 O2 Ba1 . 114.25(15)
C11 O3 C10 . 110.8(2)
C11 O3 Ba1 . 119.70(14)
C10 O3 Ba1 . 117.90(15)
C13 O4 C12 . 112.8(2)
C13 O4 Ba1 . 113.41(14)
C12 O4 Ba1 . 114.03(14)
C14 O5 C15 . 111.02(18)
C14 O5 Ba1 . 115.20(13)
C15 O5 Ba1 . 119.19(14)
C16 O6 C5 . 113.54(19)
C16 O6 Ba1 . 113.25(13)
C5 O6 Ba1 . 114.11(13)
Ba1 O7 H7C . 114
Ba1 O7 H7D . 141
H7C O7 H7D . 105
Ba1 O8 H8C . 105
Ba1 O8 H8D . 145
H8C O8 H8D . 104
O6 C5 C6 . 106.9(2)
O6 C5 H5A . 110.3
C6 C5 H5A . 110.3
O6 C5 H5B . 110.3
C6 C5 H5B . 110.3
H5A C5 H5B . 108.6
O1 C6 C5 . 109.3(2)
O1 C6 H6A . 109.8
C5 C6 H6A . 109.8
O1 C6 H6B . 109.8
C5 C6 H6B . 109.8
H6A C6 H6B . 108.3
O1 C7 C8 . 109.2(2)
O1 C7 H7A . 109.8
C8 C7 H7A . 109.8
O1 C7 H7B . 109.8
C8 C7 H7B . 109.8
H7A C7 H7B . 108.3
O2 C8 C7 . 108.8(2)
O2 C8 H8A . 109.9
C7 C8 H8A . 109.9
O2 C8 H8B . 109.9
C7 C8 H8B . 109.9
H8A C8 H8B . 108.3
O2 C9 C10 . 108.4(2)
O2 C9 H9A . 110.0
C10 C9 H9A . 110.0
O2 C9 H9B . 110.0
C10 C9 H9B . 110.0
H9A C9 H9B . 108.4
O3 C10 C9 . 109.3(2)
O3 C10 H10A . 109.8
C9 C10 H10A . 109.8
O3 C10 H10B . 109.8
C9 C10 H10B . 109.8
H10A C10 H10B . 108.3
O3 C11 C12 . 109.6(2)
O3 C11 H11A . 109.8
C12 C11 H11A . 109.8
O3 C11 H11B . 109.8
C12 C11 H11B . 109.8
H11A C11 H11B . 108.2
O4 C12 C11 . 107.8(2)
O4 C12 H12A . 110.2
C11 C12 H12A . 110.2
O4 C12 H12B . 110.2
C11 C12 H12B . 110.2
H12A C12 H12B . 108.5
O4 C13 C14 . 108.6(2)
O4 C13 H13A . 110.0
C14 C13 H13A . 110.0
O4 C13 H13B . 110.0
C14 C13 H13B . 110.0
H13A C13 H13B . 108.3
O5 C14 C13 . 109.1(2)
O5 C14 H14A . 109.9
C13 C14 H14A . 109.9
O5 C14 H14B . 109.9
C13 C14 H14B . 109.9
H14A C14 H14B . 108.3
O5 C15 C16 . 108.92(19)
O5 C15 H15A . 109.9
C16 C15 H15A . 109.9
O5 C15 H15B . 109.9
C16 C15 H15B . 109.9
H15A C15 H15B . 108.3
O6 C16 C15 . 107.4(2)
O6 C16 H16A . 110.2
C15 C16 H16A . 110.2
O6 C16 H16B . 110.2
C15 C16 H16B . 110.2
H16A C16 H16B . 108.5

loop_
_geom_bond_atom_site_label_1
_geom_bond_atom_site_label_2
_geom_bond_site_symmetry_2
_geom_bond_distance
Pt1 C4 . 1.980(2)
Pt1 C3 . 1.995(3)
Pt1 C1 . 1.995(3)
Pt1 C2 . 1.996(3)
N1 C1 . 1.153(3)
N2 C2 . 1.147(3)
N3 C3 . 1.150(3)
N3 Ba1 8_665 2.901(2)
N4 C4 . 1.157(3)
N4 Ba1 . 2.889(2)
Ba1 O2 . 2.8086(17)
Ba1 O7 . 2.820(2)
Ba1 O8 . 2.8450(19)
Ba1 O5 . 2.8549(16)
Ba1 O6 . 2.8584(17)
Ba1 O4 . 2.8714(18)
Ba1 O3 . 2.8766(18)
Ba1 O1 . 2.8770(18)
Ba1 N3 8_655 2.901(2)
O1 C6 . 1.425(3)
O1 C7 . 1.440(3)
O2 C8 . 1.425(3)
O2 C9 . 1.437(3)
O3 C11 . 1.431(3)
O3 C10 . 1.432(3)
O4 C13 . 1.426(3)
O4 C12 . 1.433(3)
O5 C14 . 1.434(3)
O5 C15 . 1.434(3)
O6 C16 . 1.426(3)
O6 C5 . 1.430(3)
O7 H7C . 0.82
O7 H7D . 0.83
O8 H8C . 0.81
O8 H8D . 0.82
C5 C6 . 1.500(4)
C5 H5A . 0.9900
C5 H5B . 0.9900
C6 H6A . 0.9900
C6 H6B . 0.9900
C7 C8 . 1.499(4)
C7 H7A . 0.9900
C7 H7B . 0.9900
C8 H8A . 0.9900
C8 H8B . 0.9900
C9 C10 . 1.495(4)
C9 H9A . 0.9900
C9 H9B . 0.9900
C10 H10A . 0.9900
C10 H10B . 0.9900
C11 C12 . 1.497(4)
C11 H11A . 0.9900
C11 H11B . 0.9900
C12 H12A . 0.9900
C12 H12B . 0.9900
C13 C14 . 1.498(4)
C13 H13A . 0.9900
C13 H13B . 0.9900
C14 H14A . 0.9900
C14 H14B . 0.9900
C15 C16 . 1.500(4)
C15 H15A . 0.9900
C15 H15B . 0.9900
C16 H16A . 0.9900
C16 H16B . 0.9900

loop_
_geom_hbond_atom_site_label_D
_geom_hbond_atom_site_label_H
_geom_hbond_atom_site_label_A
_geom_hbond_site_symmetry_A
_geom_hbond_distance_DH
_geom_hbond_distance_HA
_geom_hbond_distance_DA
_geom_hbond_angle_DHA
_geom_hbond_publ_flag
O7 H7D N2 8_755 0.83 2.00 2.827(3) 173 yes
O8 H8D N1 6_556 0.82 2.04 2.853(3) 168 yes
